data_7155268
loop_
_publ_author_name
'Jones, Alan M.'
'Patterson, Stephen'
'Lorion, Magali M.'
'Slawin, Alexandra M. Z.'
'Westwood, Nicholas J.'

_publ_section_title
;
 A core switching strategy to pyrrolo[2,3-b]quinolines and
 diazocino[1,2-a]indolinones.
;
_journal_issue 38
_journal_name_full 'Organic &amp; biomolecular chemistry'
_journal_page_first 8998
_journal_page_last 9011
_journal_paper_doi 10.1039/c6ob01566b
_journal_volume 14
_journal_year 2016
_chemical_formula_moiety 'C19 H16 N2 O5.(C H4 O)0.5'
_chemical_formula_sum 'C19.5 H18 N2 O5.5'
_chemical_formula_weight 368.36
_space_group_IT_number 14
_symmetry_cell_setting monoclinic
_symmetry_space_group_name_Hall '-P 2yn'
_symmetry_space_group_name_H-M 'P 1 21/n 1'
_atom_sites_solution_hydrogens geom
_atom_sites_solution_primary direct
_atom_sites_solution_secondary difmap
_audit_creation_method SHELXL-97
_audit_update_record
;
2016-06-06 deposited with the CCDC.
2016-08-30 downloaded from the CCDC.
;
_cell_angle_alpha 90.00
_cell_angle_beta 106.142(2)
_cell_angle_gamma 90.00
_cell_formula_units_Z 4
_cell_length_a 7.7594(12)
_cell_length_b 19.459(3)
_cell_length_c 11.8044(19)
_cell_measurement_reflns_used 387
_cell_measurement_temperature 125(2)
_cell_measurement_theta_max 28
_cell_measurement_theta_min 12
_cell_volume 1712.1(5)
_computing_cell_refinement 'Bruker SMART'
_computing_data_collection 'Bruker SMART'
_computing_data_reduction 'Bruker SHELXTL'
_computing_molecular_graphics 'Bruker SHELXTL'
_computing_publication_material 'Bruker SHELXTL'
_computing_structure_refinement 'SHELXL-97 (Sheldrick, 1997)'
_computing_structure_solution 'SHELXS-97 (Sheldrick, 1990)'
_diffrn_ambient_temperature 125(2)
_diffrn_detector_area_resol_mean 0.83
_diffrn_measured_fraction_theta_full 0.962
_diffrn_measured_fraction_theta_max 0.962
_diffrn_measurement_device_type 'CCD area detector'
_diffrn_measurement_method 'phi and omega scans'
_diffrn_radiation_monochromator graphite
_diffrn_radiation_source 'fine-focus sealed tube'
_diffrn_radiation_type MoK\a
_diffrn_radiation_wavelength 0.71073
_diffrn_reflns_av_R_equivalents 0.0244
_diffrn_reflns_av_sigmaI/netI 0.0240
_diffrn_reflns_limit_h_max 9
_diffrn_reflns_limit_h_min -9
_diffrn_reflns_limit_k_max 16
_diffrn_reflns_limit_k_min -23
_diffrn_reflns_limit_l_max 14
_diffrn_reflns_limit_l_min -12
_diffrn_reflns_number 9839
_diffrn_reflns_theta_full 25.49
_diffrn_reflns_theta_max 25.49
_diffrn_reflns_theta_min 2.08
_exptl_absorpt_coefficient_mu 0.106
_exptl_absorpt_correction_T_max 1.00000
_exptl_absorpt_correction_T_min 0.891243
_exptl_absorpt_correction_type multi-scan
_exptl_crystal_colour colourless
_exptl_crystal_density_diffrn 1.429
_exptl_crystal_density_method 'not measured'
_exptl_crystal_description plate
_exptl_crystal_F_000 772
_exptl_crystal_size_max .1
_exptl_crystal_size_mid .1
_exptl_crystal_size_min .01
_refine_diff_density_max 0.455
_refine_diff_density_min -0.445
_refine_diff_density_rms 0.049
_refine_ls_extinction_coef 0.0039(9)
_refine_ls_extinction_expression Fc^*^=kFc[1+0.001xFc^2^\l^3^/sin(2\q)]^-1/4^
_refine_ls_extinction_method SHELXL
_refine_ls_goodness_of_fit_ref 1.024
_refine_ls_hydrogen_treatment mixed
_refine_ls_matrix_type full
_refine_ls_number_parameters 257
_refine_ls_number_reflns 3068
_refine_ls_number_restraints 1
_refine_ls_restrained_S_all 1.023
_refine_ls_R_factor_all 0.0552
_refine_ls_R_factor_gt 0.0416
_refine_ls_shift/su_max 0.003
_refine_ls_shift/su_mean 0.000
_refine_ls_structure_factor_coef Fsqd
_refine_ls_weighting_details 'calc w=1/[\s^2^(Fo^2^)+(0.0461P)^2^+1.3292P] where P=(Fo^2^+2Fc^2^)/3'
_refine_ls_weighting_scheme calc
_refine_ls_wR_factor_gt 0.0971
_refine_ls_wR_factor_ref 0.1051
_reflns_number_gt 2502
_reflns_number_total 3068
_reflns_threshold_expression >2sigma(I)
_cod_data_source_file c6ob01566b2.cif
_cod_data_source_block 2a
_cod_depositor_comments
;
The following automatic conversions were performed:

'_symmetry_cell_setting' value 'Monoclinic' changed to 'monoclinic'
according to
/usr/data/users/saulius/crontab/automatic-downloads/rss-feeds/RSC/lib/dictionaries/cif_core.dic
dictionary named 'cif_core.dic' version 2.4.2 from 2011-04-26.

Automatic conversion script
Id: cif_fix_values 4268 2015-11-12 08:31:59Z antanas 

 Adding full bibliography for 7155268--7155269.cif.
;
_cod_original_sg_symbol_H-M P2(1)/n
_cod_original_formula_sum 'C19.50 H18 N2 O5.50'
_cod_database_code 7155268

loop_
_symmetry_equiv_pos_as_xyz
'x, y, z'
'-x+1/2, y+1/2, -z+1/2'
'-x, -y, -z'
'x-1/2, -y-1/2, z-1/2'

loop_
_atom_site_label
_atom_site_type_symbol
_atom_site_fract_x
_atom_site_fract_y
_atom_site_fract_z
_atom_site_U_iso_or_equiv
_atom_site_adp_type
_atom_site_occupancy
_atom_site_symmetry_multiplicity
_atom_site_calc_flag
_atom_site_refinement_flags
N1 N 0.46991(19) 0.64283(8) -0.02161(13) 0.0168(3) Uani 1 1 d .
C2 C 0.3329(2) 0.68758(10) 0.00460(17) 0.0194(4) Uani 1 1 d .
H2A H 0.3170 0.6746 0.0822 0.023 Uiso 1 1 calc R
H2B H 0.2170 0.6801 -0.0557 0.023 Uiso 1 1 calc R
C3 C 0.3818(2) 0.76367(10) 0.00675(16) 0.0190(4) Uani 1 1 d .
H3A H 0.3751 0.7782 -0.0747 0.023 Uiso 1 1 calc R
H3B H 0.2906 0.7902 0.0325 0.023 Uiso 1 1 calc R
C4 C 0.5666(2) 0.78264(10) 0.08628(16) 0.0174(4) Uani 1 1 d .
O4 O 0.58325(17) 0.75979(7) 0.20053(11) 0.0204(3) Uani 1 1 d D
H4O H 0.6980(17) 0.7774(12) 0.2498(18) 0.042(7) Uiso 1 1 d D
C5 C 0.5834(2) 0.86219(10) 0.07725(16) 0.0195(4) Uani 1 1 d .
O5 O 0.49383(19) 0.90192(7) 0.11570(13) 0.0291(4) Uani 1 1 d .
C6 C 0.7100(2) 0.87613(10) 0.00837(16) 0.0189(4) Uani 1 1 d .
C7 C 0.7568(3) 0.93823(10) -0.03418(17) 0.0230(4) Uani 1 1 d .
H7A H 0.7106 0.9806 -0.0154 0.028 Uiso 1 1 calc R
C8 C 0.8725(3) 0.93613(11) -0.10452(18) 0.0266(5) Uani 1 1 d .
H8A H 0.9079 0.9776 -0.1340 0.032 Uiso 1 1 calc R
C9 C 0.9376(3) 0.87328(11) -0.13249(18) 0.0266(5) Uani 1 1 d .
H9A H 1.0143 0.8730 -0.1827 0.032 Uiso 1 1 calc R
C10 C 0.8940(2) 0.81127(10) -0.08933(17) 0.0212(4) Uani 1 1 d .
H10A H 0.9394 0.7689 -0.1088 0.025 Uiso 1 1 calc R
C11 C 0.7802(2) 0.81392(10) -0.01585(15) 0.0171(4) Uani 1 1 d .
N12 N 0.71751(19) 0.75792(8) 0.03803(13) 0.0163(3) Uani 1 1 d .
C14 C 0.5956(2) 0.61085(10) 0.07725(16) 0.0176(4) Uani 1 1 d .
C15 C 0.5478(2) 0.54967(10) 0.12073(16) 0.0201(4) Uani 1 1 d .
H15A H 0.4342 0.5294 0.0852 0.024 Uiso 1 1 calc R
C16 C 0.6674(3) 0.51816(10) 0.21667(17) 0.0219(4) Uani 1 1 d .
H16A H 0.6357 0.4761 0.2464 0.026 Uiso 1 1 calc R
C17 C 0.8328(3) 0.54807(10) 0.26903(17) 0.0240(4) Uani 1 1 d .
H17A H 0.9138 0.5266 0.3349 0.029 Uiso 1 1 calc R
C18 C 0.8801(2) 0.60916(10) 0.22533(17) 0.0211(4) Uani 1 1 d .
H18A H 0.9942 0.6291 0.2606 0.025 Uiso 1 1 calc R
C19 C 0.7610(2) 0.64141(10) 0.12989(16) 0.0181(4) Uani 1 1 d .
C20 C 0.8290(2) 0.70246(10) 0.07849(16) 0.0183(4) Uani 1 1 d .
O20 O 0.98181(18) 0.70103(8) 0.06909(14) 0.0314(4) Uani 1 1 d .
C21 C 0.4999(2) 0.64778(10) -0.12851(16) 0.0183(4) Uani 1 1 d .
O21 O 0.40272(18) 0.67914(7) -0.21212(11) 0.0244(3) Uani 1 1 d .
O22 O 0.64707(17) 0.61379(7) -0.13452(11) 0.0227(3) Uani 1 1 d .
C22 C 0.6981(3) 0.62343(12) -0.24295(18) 0.0314(5) Uani 1 1 d .
H22A H 0.6023 0.6062 -0.3097 0.047 Uiso 1 1 calc R
H22B H 0.8091 0.5981 -0.2380 0.047 Uiso 1 1 calc R
H22C H 0.7172 0.6724 -0.2542 0.047 Uiso 1 1 calc R
O31 O 1.0000 0.5000 0.0000 0.0995(13) Uani 1 2 d S
C31 C 1.0978(5) 0.5560(2) 0.0169(5) 0.0386(13) Uani 0.50 1 d P
H31A H 1.1933 0.5521 0.0910 0.058 Uiso 0.50 1 calc PR
H31B H 1.0221 0.5958 0.0207 0.058 Uiso 0.50 1 calc PR
H31C H 1.1512 0.5620 -0.0486 0.058 Uiso 0.50 1 calc PR

loop_
_atom_site_aniso_label
_atom_site_aniso_U_11
_atom_site_aniso_U_22
_atom_site_aniso_U_33
_atom_site_aniso_U_23
_atom_site_aniso_U_13
_atom_site_aniso_U_12
N1 0.0152(7) 0.0182(8) 0.0168(8) -0.0005(6) 0.0040(6) 0.0016(6)
C2 0.0135(8) 0.0235(10) 0.0212(9) -0.0022(8) 0.0048(7) 0.0013(7)
C3 0.0159(8) 0.0214(10) 0.0196(9) -0.0014(8) 0.0047(7) 0.0017(8)
C4 0.0162(8) 0.0201(10) 0.0168(9) -0.0011(7) 0.0064(7) 0.0017(7)
O4 0.0207(6) 0.0249(7) 0.0164(6) 0.0007(5) 0.0066(5) -0.0025(6)
C5 0.0199(9) 0.0186(10) 0.0182(9) -0.0023(7) 0.0023(7) -0.0007(8)
O5 0.0326(8) 0.0218(8) 0.0379(8) -0.0062(6) 0.0180(7) 0.0005(6)
C6 0.0176(8) 0.0214(10) 0.0161(9) 0.0005(7) 0.0020(7) -0.0012(7)
C7 0.0239(9) 0.0172(10) 0.0247(10) -0.0012(8) 0.0013(8) -0.0002(8)
C8 0.0289(10) 0.0215(11) 0.0298(11) 0.0060(8) 0.0085(9) -0.0056(9)
C9 0.0265(10) 0.0300(12) 0.0252(10) 0.0048(9) 0.0105(8) -0.0010(9)
C10 0.0206(9) 0.0216(10) 0.0222(10) 0.0016(8) 0.0074(8) 0.0006(8)
C11 0.0160(8) 0.0183(10) 0.0151(9) 0.0011(7) 0.0010(7) -0.0008(7)
N12 0.0148(7) 0.0176(8) 0.0172(7) 0.0002(6) 0.0056(6) -0.0002(6)
C14 0.0191(8) 0.0192(10) 0.0153(8) -0.0026(7) 0.0062(7) 0.0030(7)
C15 0.0213(9) 0.0199(10) 0.0200(9) -0.0049(8) 0.0072(7) -0.0024(8)
C16 0.0299(10) 0.0131(9) 0.0236(10) 0.0007(8) 0.0090(8) -0.0003(8)
C17 0.0279(10) 0.0219(11) 0.0209(10) 0.0035(8) 0.0045(8) 0.0040(8)
C18 0.0188(9) 0.0214(10) 0.0223(9) 0.0011(8) 0.0044(7) 0.0008(8)
C19 0.0181(8) 0.0187(10) 0.0182(9) -0.0008(7) 0.0062(7) 0.0021(7)
C20 0.0165(8) 0.0206(10) 0.0173(9) 0.0016(7) 0.0036(7) 0.0011(7)
O20 0.0192(7) 0.0345(9) 0.0431(9) 0.0164(7) 0.0132(6) 0.0067(6)
C21 0.0152(8) 0.0194(10) 0.0196(9) -0.0035(8) 0.0037(7) -0.0014(7)
O21 0.0242(7) 0.0292(8) 0.0177(7) 0.0013(6) 0.0023(6) 0.0043(6)
O22 0.0220(7) 0.0287(8) 0.0194(7) -0.0005(6) 0.0089(5) 0.0048(6)
C22 0.0359(11) 0.0389(13) 0.0251(11) -0.0020(9) 0.0182(9) -0.0006(10)
O31 0.093(3) 0.093(3) 0.113(3) 0.001(2) 0.031(2) 0.026(2)
C31 0.0138(18) 0.014(2) 0.096(4) -0.026(2) 0.028(2) -0.0119(16)

loop_
_atom_type_symbol
_atom_type_description
_atom_type_scat_dispersion_real
_atom_type_scat_dispersion_imag
_atom_type_scat_source
C C 0.0033 0.0016 'International Tables Vol C Tables 4.2.6.8 and 6.1.1.4'
H H 0.0000 0.0000 'International Tables Vol C Tables 4.2.6.8 and 6.1.1.4'
N N 0.0061 0.0033 'International Tables Vol C Tables 4.2.6.8 and 6.1.1.4'
O O 0.0106 0.0060 'International Tables Vol C Tables 4.2.6.8 and 6.1.1.4'

loop_
_geom_angle_atom_site_label_1
_geom_angle_atom_site_label_2
_geom_angle_atom_site_label_3
_geom_angle
_geom_angle_site_symmetry_1
C21 N1 C14 122.39(15) .
C21 N1 C2 118.48(15) .
C14 N1 C2 116.88(14) .
N1 C2 C3 112.72(15) .
N1 C2 H2A 109.0 .
C3 C2 H2A 109.0 .
N1 C2 H2B 109.0 .
C3 C2 H2B 109.0 .
H2A C2 H2B 107.8 .
C4 C3 C2 115.59(15) .
C4 C3 H3A 108.4 .
C2 C3 H3A 108.4 .
C4 C3 H3B 108.4 .
C2 C3 H3B 108.4 .
H3A C3 H3B 107.4 .
O4 C4 N12 112.94(14) .
O4 C4 C3 109.71(14) .
N12 C4 C3 112.59(14) .
O4 C4 C5 113.35(15) .
N12 C4 C5 101.64(14) .
C3 C4 C5 106.26(15) .
C4 O4 H4O 106.7(15) .
O5 C5 C6 129.36(18) .
O5 C5 C4 122.81(17) .
C6 C5 C4 107.65(15) .
C11 C6 C7 121.61(17) .
C11 C6 C5 108.37(16) .
C7 C6 C5 129.97(18) .
C8 C7 C6 117.91(18) .
C8 C7 H7A 121.0 .
C6 C7 H7A 121.0 .
C7 C8 C9 120.37(19) .
C7 C8 H8A 119.8 .
C9 C8 H8A 119.8 .
C10 C9 C8 122.21(18) .
C10 C9 H9A 118.9 .
C8 C9 H9A 118.9 .
C9 C10 C11 117.11(18) .
C9 C10 H10A 121.4 .
C11 C10 H10A 121.4 .
C6 C11 C10 120.71(17) .
C6 C11 N12 112.00(16) .
C10 C11 N12 127.25(17) .
C20 N12 C11 119.74(15) .
C20 N12 C4 126.33(15) .
C11 N12 C4 108.83(14) .
C15 C14 C19 120.61(17) .
C15 C14 N1 118.73(16) .
C19 C14 N1 120.65(17) .
C14 C15 C16 119.53(17) .
C14 C15 H15A 120.2 .
C16 C15 H15A 120.2 .
C17 C16 C15 120.17(18) .
C17 C16 H16A 119.9 .
C15 C16 H16A 119.9 .
C18 C17 C16 120.12(18) .
C18 C17 H17A 119.9 .
C16 C17 H17A 119.9 .
C17 C18 C19 120.19(18) .
C17 C18 H18A 119.9 .
C19 C18 H18A 119.9 .
C18 C19 C14 119.36(18) .
C18 C19 C20 117.16(16) .
C14 C19 C20 122.90(17) .
O20 C20 N12 121.09(17) .
O20 C20 C19 118.67(17) .
N12 C20 C19 120.18(15) .
O21 C21 O22 123.12(17) .
O21 C21 N1 124.17(17) .
O22 C21 N1 112.70(16) .
C21 O22 C22 115.35(15) .
O22 C22 H22A 109.5 .
O22 C22 H22B 109.5 .
H22A C22 H22B 109.5 .
O22 C22 H22C 109.5 .
H22A C22 H22C 109.5 .
H22B C22 H22C 109.5 .
C31 O31 C31 180.0(2) 3_765
O31 C31 H31A 109.5 .
O31 C31 H31B 109.5 .
H31A C31 H31B 109.5 .
O31 C31 H31C 109.5 .
H31A C31 H31C 109.5 .
H31B C31 H31C 109.5 .

loop_
_geom_bond_atom_site_label_1
_geom_bond_atom_site_label_2
_geom_bond_distance
_geom_bond_site_symmetry_2
N1 C21 1.349(2) .
N1 C14 1.438(2) .
N1 C2 1.472(2) .
C2 C3 1.527(3) .
C2 H2A 0.9900 .
C2 H2B 0.9900 .
C3 C4 1.525(2) .
C3 H3A 0.9900 .
C3 H3B 0.9900 .
C4 O4 1.392(2) .
C4 N12 1.516(2) .
C4 C5 1.559(3) .
O4 H4O 0.9799(11) .
C5 O5 1.209(2) .
C5 C6 1.464(3) .
C6 C11 1.390(3) .
C6 C7 1.395(3) .
C7 C8 1.383(3) .
C7 H7A 0.9500 .
C8 C9 1.398(3) .
C8 H8A 0.9500 .
C9 C10 1.388(3) .
C9 H9A 0.9500 .
C10 C11 1.400(3) .
C10 H10A 0.9500 .
C11 N12 1.415(2) .
N12 C20 1.383(2) .
C14 C15 1.387(3) .
C14 C19 1.394(3) .
C15 C16 1.391(3) .
C15 H15A 0.9500 .
C16 C17 1.389(3) .
C16 H16A 0.9500 .
C17 C18 1.385(3) .
C17 H17A 0.9500 .
C18 C19 1.392(3) .
C18 H18A 0.9500 .
C19 C20 1.495(3) .
C20 O20 1.221(2) .
C21 O21 1.225(2) .
C21 O22 1.339(2) .
O22 C22 1.453(2) .
C22 H22A 0.9800 .
C22 H22B 0.9800 .
C22 H22C 0.9800 .
O31 C31 1.312(4) 3_765
O31 C31 1.312(4) .
C31 H31A 0.9800 .
C31 H31B 0.9800 .
C31 H31C 0.9800 .

loop_
_geom_hbond_atom_site_label_D
_geom_hbond_atom_site_label_H
_geom_hbond_atom_site_label_A
_geom_hbond_distance_DH
_geom_hbond_distance_HA
_geom_hbond_distance_DA
_geom_hbond_angle_DHA
_geom_hbond_site_symmetry_A
O4 H4O O21 0.9799(11) 1.745(9) 2.6830(18) 159(2) 4_676

loop_
_geom_torsion_atom_site_label_1
_geom_torsion_atom_site_label_2
_geom_torsion_atom_site_label_3
_geom_torsion_atom_site_label_4
_geom_torsion
C21 N1 C2 C3 -64.8(2)
C14 N1 C2 C3 98.53(19)
N1 C2 C3 C4 -52.7(2)
C2 C3 C4 O4 -55.3(2)
C2 C3 C4 N12 71.4(2)
C2 C3 C4 C5 -178.16(15)
O4 C4 C5 O5 -52.8(2)
N12 C4 C5 O5 -174.33(17)
C3 C4 C5 O5 67.7(2)
O4 C4 C5 C6 131.66(15)
N12 C4 C5 C6 10.17(17)
C3 C4 C5 C6 -107.78(16)
O5 C5 C6 C11 -179.85(19)
C4 C5 C6 C11 -4.74(19)
O5 C5 C6 C7 -2.2(3)
C4 C5 C6 C7 172.88(18)
C11 C6 C7 C8 1.7(3)
C5 C6 C7 C8 -175.62(18)
C6 C7 C8 C9 0.8(3)
C7 C8 C9 C10 -1.7(3)
C8 C9 C10 C11 0.2(3)
C7 C6 C11 C10 -3.3(3)
C5 C6 C11 C10 174.52(16)
C7 C6 C11 N12 178.74(16)
C5 C6 C11 N12 -3.4(2)
C9 C10 C11 C6 2.3(3)
C9 C10 C11 N12 179.89(17)
C6 C11 N12 C20 -145.91(16)
C10 C11 N12 C20 36.3(3)
C6 C11 N12 C4 10.4(2)
C10 C11 N12 C4 -167.34(17)
O4 C4 N12 C20 20.4(2)
C3 C4 N12 C20 -104.6(2)
C5 C4 N12 C20 142.14(17)
O4 C4 N12 C11 -133.99(15)
C3 C4 N12 C11 101.08(17)
C5 C4 N12 C11 -12.21(17)
C21 N1 C14 C15 -112.5(2)
C2 N1 C14 C15 84.8(2)
C21 N1 C14 C19 68.7(2)
C2 N1 C14 C19 -93.9(2)
C19 C14 C15 C16 -1.0(3)
N1 C14 C15 C16 -179.70(16)
C14 C15 C16 C17 0.5(3)
C15 C16 C17 C18 -0.5(3)
C16 C17 C18 C19 1.0(3)
C17 C18 C19 C14 -1.4(3)
C17 C18 C19 C20 -172.91(17)
C15 C14 C19 C18 1.4(3)
N1 C14 C19 C18 -179.86(16)
C15 C14 C19 C20 172.39(17)
N1 C14 C19 C20 -8.9(3)
C11 N12 C20 O20 0.4(3)
C4 N12 C20 O20 -151.47(18)
C11 N12 C20 C19 -176.82(16)
C4 N12 C20 C19 31.3(3)
C18 C19 C20 O20 39.9(3)
C14 C19 C20 O20 -131.2(2)
C18 C19 C20 N12 -142.82(18)
C14 C19 C20 N12 46.0(3)
C14 N1 C21 O21 -174.22(18)
C2 N1 C21 O21 -11.8(3)
C14 N1 C21 O22 6.6(2)
C2 N1 C21 O22 169.01(15)
O21 C21 O22 C22 7.4(3)
N1 C21 O22 C22 -173.38(16)
